data_2311306
loop_
_publ_author_name
'Jasinski, Jerry P.'
'Akkurt, Mehmet'
'Mohamed, Shaaban K.'
'Abdu-Allah, Hajjaj H M'
'Albayati, Mustafa R.'

_publ_section_title
;
 Crystal structure of
 3-methyl-1-phenyl-6-propyl-amino-1H-pyrazolo[3,4-b]pyridine-5-carbo-nitrile.
;
_journal_coeditor_code HB7504
_journal_issue 'Pt 10'
_journal_name_full 'Acta crystallographica. Section E, Crystallographic communications'
_journal_page_first o766
_journal_page_last 7
_journal_paper_doi 10.1107/S2056989015017004
_journal_volume 71
_journal_year 2015
_chemical_formula_iupac 'C17 H17 N5'
_chemical_formula_moiety 'C17 H17 N5'
_chemical_formula_sum 'C17 H17 N5'
_chemical_formula_weight 291.36
_chemical_name_systematic 3-Methyl-1-phenyl-6-propylamino-1<i>H</i>-pyrazolo[3,4-<i>b</i>]pyridine-5-carbonitrile
_space_group_IT_number 14
_space_group_name_Hall '-P 2ybc'
_space_group_name_H-M_alt 'P 1 21/c 1'
_symmetry_cell_setting monoclinic
_symmetry_space_group_name_Hall '-P 2ybc'
_symmetry_space_group_name_H-M 'P 1 21/c 1'
_atom_sites_solution_hydrogens mixed
_cell_angle_alpha 90
_cell_angle_beta 96.547(4)
_cell_angle_gamma 90
_cell_formula_units_Z 4
_cell_length_a 5.1450(2)
_cell_length_b 15.1359(7)
_cell_length_c 19.5828(9)
_cell_measurement_reflns_used 2809
_cell_measurement_temperature 296(2)
_cell_measurement_theta_max 32.3640
_cell_measurement_theta_min 4.1430
_cell_volume 1515.05(12)
_computing_cell_refinement
;
CrysAlis PRO (Agilent, 2014)
;
_computing_data_collection
;
CrysAlis PRO (Agilent, 2014)
;
_computing_data_reduction
;
CrysAlis PRO (Agilent, 2014)
;
_computing_molecular_graphics
;
ORTEP-3 for Windows (Farrugia, 2012)
;
_computing_publication_material
;
PLATON (Spek, 2009)
;
_computing_structure_refinement
;
SHELXL2014 (Sheldrick, 2015)
;
_computing_structure_solution
;
SHELXS2014 (Sheldrick, 2008)
;
_diffrn_ambient_temperature 296(2)
_diffrn_detector_area_resol_mean 16.0416
_diffrn_measured_fraction_theta_full 0.998
_diffrn_measured_fraction_theta_max 0.904
_diffrn_measurement_device 'four-circle diffractometer'
_diffrn_measurement_device_type 'Agilent Xcalibur Eos Gemini'
_diffrn_measurement_method '\w scans'
_diffrn_radiation_monochromator graphite
_diffrn_radiation_type 'Mo K\a'
_diffrn_radiation_wavelength 0.71073
_diffrn_reflns_av_R_equivalents 0.0246
_diffrn_reflns_limit_h_max 7
_diffrn_reflns_limit_h_min -7
_diffrn_reflns_limit_k_max 19
_diffrn_reflns_limit_k_min -21
_diffrn_reflns_limit_l_max 17
_diffrn_reflns_limit_l_min -29
_diffrn_reflns_number 10807
_diffrn_reflns_reduction_process
;
;
_diffrn_reflns_theta_full 25.24
_diffrn_reflns_theta_max 32.70
_diffrn_reflns_theta_min 3.41
_exptl_absorpt_coefficient_mu 0.080
_exptl_absorpt_correction_T_max 1.00000
_exptl_absorpt_correction_T_min 0.79531
_exptl_absorpt_correction_type multi-scan
_exptl_absorpt_process_details
;
(CrysAlis PRO; Agilent, 2014)
;
_exptl_crystal_colour colourless
_exptl_crystal_density_diffrn 1.277
_exptl_crystal_density_method 'Not Measured'
_exptl_crystal_description prism
_exptl_crystal_F_000 616
_exptl_crystal_size_max 0.44
_exptl_crystal_size_mid 0.22
_exptl_crystal_size_min 0.18
_refine_diff_density_max 0.393
_refine_diff_density_min -0.192
_refine_ls_extinction_method none
_refine_ls_goodness_of_fit_ref 1.030
_refine_ls_hydrogen_treatment mixed
_refine_ls_matrix_type full
_refine_ls_number_parameters 205
_refine_ls_number_reflns 5031
_refine_ls_number_restraints 0
_refine_ls_restrained_S_all 1.030
_refine_ls_R_factor_all 0.0761
_refine_ls_R_factor_gt 0.0553
_refine_ls_shift/su_max 0.000
_refine_ls_shift/su_mean 0.000
_refine_ls_structure_factor_coef Fsqd
_refine_ls_weighting_details 'w=1/[\s^2^(Fo^2^)+(0.0575P)^2^+0.5443P] where P=(Fo^2^+2Fc^2^)/3'
_refine_ls_weighting_scheme calc
_refine_ls_wR_factor_gt 0.1288
_refine_ls_wR_factor_ref 0.1433
_reflns_number_gt 3834
_reflns_number_total 5031
_reflns_threshold_expression I>2\s(I)
_cod_data_source_file hb7504sup1.cif
_cod_data_source_block I
_cod_original_sg_symbol_H-M 'P 21/c'
_cod_database_code 2311306

loop_
_symmetry_equiv_pos_site_id
_symmetry_equiv_pos_as_xyz
1 x,y,z
2 -x,1/2+y,1/2-z
3 -x,-y,-z
4 x,1/2-y,1/2+z

loop_
_atom_site_aniso_label
_atom_site_aniso_U_11
_atom_site_aniso_U_22
_atom_site_aniso_U_33
_atom_site_aniso_U_12
_atom_site_aniso_U_13
_atom_site_aniso_U_23
N1 0.0380(6) 0.0317(6) 0.0259(5) 0.0000(5) 0.0115(5) 0.0002(4)
N2 0.0282(5) 0.0285(5) 0.0227(5) -0.0009(4) 0.0100(4) -0.0025(4)
N3 0.0231(5) 0.0257(5) 0.0243(5) -0.0018(4) 0.0080(4) -0.0049(4)
N4 0.0303(6) 0.0340(6) 0.0244(5) 0.0061(5) 0.0104(4) -0.0027(4)
N5 0.0361(6) 0.0338(6) 0.0319(6) 0.0063(5) 0.0102(5) -0.0022(5)
C1 0.0382(7) 0.0286(6) 0.0268(6) -0.0021(5) 0.0102(5) 0.0009(5)
C2 0.0238(5) 0.0235(5) 0.0245(6) -0.0039(4) 0.0080(4) -0.0044(4)
C3 0.0312(6) 0.0229(5) 0.0260(6) -0.0025(5) 0.0089(5) -0.0014(4)
C4 0.0302(6) 0.0222(5) 0.0310(6) 0.0000(5) 0.0078(5) -0.0006(5)
C5 0.0249(6) 0.0221(5) 0.0293(6) -0.0007(4) 0.0085(5) -0.0039(4)
C6 0.0231(5) 0.0237(5) 0.0256(6) -0.0025(4) 0.0072(4) -0.0047(4)
C7 0.0281(6) 0.0374(7) 0.0259(6) 0.0016(5) 0.0030(5) -0.0027(5)
C8 0.0314(7) 0.0361(7) 0.0338(7) 0.0048(6) 0.0051(5) 0.0022(6)
C9 0.0460(9) 0.0489(9) 0.0465(9) -0.0075(8) 0.0150(8) 0.0028(7)
C10 0.0280(6) 0.0238(5) 0.0282(6) -0.0001(5) 0.0064(5) -0.0017(5)
C11 0.0614(11) 0.0417(8) 0.0317(8) 0.0091(8) 0.0110(7) 0.0074(6)
C12 0.0242(6) 0.0250(6) 0.0298(6) -0.0049(5) 0.0093(5) -0.0081(5)
C13 0.0412(8) 0.0314(7) 0.0326(7) 0.0002(6) 0.0179(6) -0.0048(5)
C14 0.0431(8) 0.0327(7) 0.0443(8) 0.0004(6) 0.0240(7) -0.0092(6)
C15 0.0299(7) 0.0293(6) 0.0492(9) 0.0002(5) 0.0110(6) -0.0110(6)
C16 0.0293(7) 0.0345(7) 0.0363(7) 0.0008(5) 0.0033(5) -0.0070(6)
C17 0.0263(6) 0.0359(7) 0.0292(6) -0.0001(5) 0.0083(5) -0.0079(5)

loop_
_atom_site_type_symbol
_atom_site_label
_atom_site_fract_x
_atom_site_fract_y
_atom_site_fract_z
_atom_site_U_iso_or_equiv
_atom_site_thermal_displace_type
_atom_site_calc_flag
_atom_site_refinement_flags
_atom_site_occupancy
N N1 0.1143(2) 0.39657(8) 0.17034(6) 0.0313(3) Uani d . 1.000
N N2 0.1880(2) 0.35673(7) 0.23372(5) 0.0259(3) Uani d . 1.000
N N3 0.0577(2) 0.36544(7) 0.34854(5) 0.0240(3) Uani d . 1.000
N N4 -0.1030(2) 0.38566(8) 0.45253(6) 0.0290(3) Uani d . 1.000
N N5 -0.6220(3) 0.54182(8) 0.43046(6) 0.0335(3) Uani d . 1.000
C C1 -0.0775(3) 0.45129(9) 0.17907(7) 0.0307(4) Uani d . 1.000
C C2 0.0384(2) 0.38812(8) 0.28219(6) 0.0235(3) Uani d . 1.000
C C3 -0.1361(3) 0.44952(8) 0.24825(7) 0.0263(3) Uani d . 1.000
C C4 -0.3133(3) 0.49088(8) 0.28667(7) 0.0275(3) Uani d . 1.000
C C5 -0.3023(2) 0.46884(8) 0.35533(7) 0.0250(3) Uani d . 1.000
C C6 -0.1121(2) 0.40572(8) 0.38532(6) 0.0238(3) Uani d . 1.000
C C7 0.0940(3) 0.32792(9) 0.48825(7) 0.0305(4) Uani d . 1.000
C C8 0.0446(3) 0.22989(10) 0.47497(8) 0.0337(4) Uani d . 1.000
C C9 -0.2167(4) 0.19810(12) 0.49344(10) 0.0464(5) Uani d . 1.000
C C10 -0.4806(3) 0.50939(8) 0.39696(7) 0.0264(3) Uani d . 1.000
C C11 -0.2089(4) 0.50428(11) 0.12099(8) 0.0445(5) Uani d . 1.000
C C12 0.3868(2) 0.29171(8) 0.23836(7) 0.0259(3) Uani d . 1.000
C C13 0.5115(3) 0.27319(9) 0.18042(8) 0.0340(4) Uani d . 1.000
C C14 0.7117(3) 0.21152(10) 0.18464(9) 0.0386(4) Uani d . 1.000
C C15 0.7886(3) 0.16777(9) 0.24520(9) 0.0356(4) Uani d . 1.000
C C16 0.6611(3) 0.18531(10) 0.30210(8) 0.0334(4) Uani d . 1.000
C C17 0.4609(3) 0.24712(9) 0.29935(7) 0.0301(4) Uani d . 1.000
H H4 -0.43410 0.53170 0.26680 0.0330 Uiso c RU 1.000
H H4N -0.206(4) 0.4127(12) 0.4777(10) 0.041(5) Uiso d . 1.000
H H7A 0.10150 0.33880 0.53730 0.0370 Uiso c RU 1.000
H H7B 0.26340 0.34310 0.47430 0.0370 Uiso c RU 1.000
H H8A 0.05460 0.21790 0.42670 0.0400 Uiso c RU 1.000
H H8B 0.18220 0.19630 0.50130 0.0400 Uiso c RU 1.000
H H9A -0.22310 0.20520 0.54190 0.0700 Uiso c RU 1.000
H H9B -0.23880 0.13680 0.48150 0.0700 Uiso c RU 1.000
H H9C -0.35420 0.23200 0.46870 0.0700 Uiso c RU 1.000
H H11A -0.20430 0.56570 0.13330 0.0670 Uiso c RU 1.000
H H11B -0.38750 0.48550 0.11120 0.0670 Uiso c RU 1.000
H H11C -0.11980 0.49580 0.08100 0.0670 Uiso c RU 1.000
H H13 0.46060 0.30210 0.13910 0.0410 Uiso c RU 1.000
H H14 0.79530 0.19950 0.14600 0.0460 Uiso c RU 1.000
H H15 0.92450 0.12700 0.24780 0.0430 Uiso c RU 1.000
H H16 0.71030 0.15520 0.34290 0.0400 Uiso c RU 1.000
H H17 0.37710 0.25850 0.33810 0.0360 Uiso c RU 1.000

loop_
_atom_type_symbol
_atom_type_description
_atom_type_scat_dispersion_real
_atom_type_scat_dispersion_imag
_atom_type_scat_source
C C 0.0033 0.0016 ' International Tables Vol C Tables 4.2.6.8 and 6.1.1.4'
H H 0.0000 0.0000 ' International Tables Vol C Tables 4.2.6.8 and 6.1.1.4'
N N 0.0061 0.0033 ' International Tables Vol C Tables 4.2.6.8 and 6.1.1.4'

loop_
_geom_angle_atom_site_label_1
_geom_angle_atom_site_label_2
_geom_angle_atom_site_label_3
_geom_angle
_geom_angle_publ_flag
N2 N1 C1 106.80(11) no
N1 N2 C2 110.43(10) no
N1 N2 C12 118.66(10) no
C2 N2 C12 130.87(10) no
C2 N3 C6 115.13(10) no
C6 N4 C7 123.36(11) no
N1 C1 C3 110.86(12) no
N1 C1 C11 121.48(13) no
C3 C1 C11 127.65(14) no
N2 C2 N3 126.71(11) no
N2 C2 C3 106.27(11) no
N3 C2 C3 127.03(11) no
C1 C3 C2 105.65(12) no
C1 C3 C4 136.75(13) no
C2 C3 C4 117.60(12) no
C3 C4 C5 117.40(12) no
C7 N4 H4N 116.6(13) no
C6 N4 H4N 119.6(13) no
C4 C5 C10 119.53(11) no
C4 C5 C6 120.45(11) no
C6 C5 C10 120.02(12) no
N4 C6 C5 119.56(11) no
N3 C6 C5 122.37(11) no
N3 C6 N4 118.07(11) no
N4 C7 C8 114.17(12) no
C7 C8 C9 113.92(13) no
N5 C10 C5 179.66(15) no
N2 C12 C13 118.95(12) no
C13 C12 C17 119.75(12) no
N2 C12 C17 121.30(12) no
C12 C13 C14 119.66(14) no
C13 C14 C15 120.95(15) no
C14 C15 C16 119.09(14) no
C15 C16 C17 121.11(14) no
C12 C17 C16 119.43(13) no
C3 C4 H4 121.00 no
C5 C4 H4 121.00 no
N4 C7 H7A 109.00 no
N4 C7 H7B 109.00 no
C8 C7 H7A 109.00 no
C8 C7 H7B 109.00 no
H7A C7 H7B 108.00 no
C7 C8 H8A 109.00 no
C7 C8 H8B 109.00 no
C9 C8 H8A 109.00 no
C9 C8 H8B 109.00 no
H8A C8 H8B 108.00 no
C8 C9 H9A 109.00 no
C8 C9 H9B 109.00 no
C8 C9 H9C 110.00 no
H9A C9 H9B 109.00 no
H9A C9 H9C 109.00 no
H9B C9 H9C 109.00 no
C1 C11 H11A 109.00 no
C1 C11 H11B 109.00 no
C1 C11 H11C 109.00 no
H11A C11 H11B 109.00 no
H11A C11 H11C 110.00 no
H11B C11 H11C 109.00 no
C12 C13 H13 120.00 no
C14 C13 H13 120.00 no
C13 C14 H14 120.00 no
C15 C14 H14 120.00 no
C14 C15 H15 120.00 no
C16 C15 H15 120.00 no
C15 C16 H16 119.00 no
C17 C16 H16 119.00 no
C12 C17 H17 120.00 no
C16 C17 H17 120.00 no

loop_
_geom_bond_atom_site_label_1
_geom_bond_atom_site_label_2
_geom_bond_distance
_geom_bond_publ_flag
N1 N2 1.3930(15) no
N1 C1 1.3143(18) no
N2 C2 1.3732(15) no
N2 C12 1.4148(15) no
N3 C2 1.3366(15) no
N3 C6 1.3406(15) no
N4 C6 1.3463(17) no
N4 C7 1.4556(18) no
N5 C10 1.144(2) no
C1 C3 1.421(2) no
C1 C11 1.490(2) no
C2 C3 1.4055(18) no
C3 C4 1.395(2) no
C4 C5 1.3802(19) no
N4 H4N 0.87(2) no
C5 C10 1.4330(19) no
C5 C6 1.4437(16) no
C7 C8 1.523(2) no
C8 C9 1.510(3) no
C12 C17 1.3869(19) no
C12 C13 1.394(2) no
C13 C14 1.386(2) no
C14 C15 1.376(2) no
C15 C16 1.382(2) no
C16 C17 1.388(2) no
C4 H4 0.9300 no
C7 H7A 0.9700 no
C7 H7B 0.9700 no
C8 H8A 0.9700 no
C8 H8B 0.9700 no
C9 H9A 0.9600 no
C9 H9B 0.9600 no
C9 H9C 0.9600 no
C11 H11A 0.9600 no
C11 H11B 0.9600 no
C11 H11C 0.9600 no
C13 H13 0.9300 no
C14 H14 0.9300 no
C15 H15 0.9300 no
C16 H16 0.9300 no
C17 H17 0.9300 no

loop_
_geom_hbond_atom_site_label_D
_geom_hbond_atom_site_label_H
_geom_hbond_atom_site_label_A
_geom_hbond_site_symmetry_A
_geom_hbond_distance_DH
_geom_hbond_distance_HA
_geom_hbond_distance_DA
_geom_hbond_angle_DHA
_geom_hbond_publ_flag
C17 H17 N3 . 0.93 2.33 2.9823(18) 127 yes
N4 H4N N5 3_466 0.87(2) 2.20(2) 3.0326(17) 160.1(18) yes

loop_
_geom_torsion_atom_site_label_1
_geom_torsion_atom_site_label_2
_geom_torsion_atom_site_label_3
_geom_torsion_atom_site_label_4
_geom_torsion
_geom_torsion_publ_flag
C1 N1 N2 C2 -0.22(14) no
C1 N1 N2 C12 177.73(11) no
N2 N1 C1 C3 0.13(15) no
N2 N1 C1 C11 -178.72(13) no
C2 N2 C12 C17 0.2(2) no
N1 N2 C12 C17 -177.28(12) no
C12 N2 C2 N3 3.4(2) no
N1 N2 C2 C3 0.23(13) no
N1 N2 C2 N3 -179.03(11) no
C2 N2 C12 C13 -179.14(12) no
C12 N2 C2 C3 -177.40(12) no
N1 N2 C12 C13 3.40(17) no
C2 N3 C6 C5 0.14(17) no
C6 N3 C2 C3 0.91(18) no
C2 N3 C6 N4 179.92(11) no
C6 N3 C2 N2 -180.00(12) no
C7 N4 C6 C5 -175.32(11) no
C7 N4 C6 N3 4.89(18) no
C6 N4 C7 C8 -77.97(16) no
C11 C1 C3 C2 178.77(14) no
C11 C1 C3 C4 -0.7(3) no
N1 C1 C3 C4 -179.50(16) no
N1 C1 C3 C2 0.00(16) no
N3 C2 C3 C1 179.11(12) no
N2 C2 C3 C1 -0.15(14) no
N3 C2 C3 C4 -1.3(2) no
N2 C2 C3 C4 179.47(12) no
C1 C3 C4 C5 179.97(16) no
C2 C3 C4 C5 0.51(19) no
C3 C4 C5 C6 0.41(18) no
C3 C4 C5 C10 -179.87(12) no
C10 C5 C6 N3 179.49(11) no
C4 C5 C6 N3 -0.79(18) no
C4 C5 C6 N4 179.43(12) no
C10 C5 C6 N4 -0.29(17) no
N4 C7 C8 C9 -57.37(17) no
N2 C12 C13 C14 178.16(12) no
C17 C12 C13 C14 -1.2(2) no
N2 C12 C17 C16 -178.48(12) no
C13 C12 C17 C16 0.8(2) no
C12 C13 C14 C15 0.4(2) no
C13 C14 C15 C16 0.8(2) no
C14 C15 C16 C17 -1.1(2) no
C15 C16 C17 C12 0.3(2) no
